data_2225952
loop_
_publ_author_name
'Shawish, Hana Bashir'
'Maah, M. Jamil'
'Ng, Seik Weng'

_publ_section_title
;
 1-(2,3,4-Trihydroxybenzylidene)-4-ethylthiosemicarbazide
;
_journal_coeditor_code PK2241
_journal_issue 5
_journal_name_full 'Acta Crystallographica Section E'
_journal_page_first o1151
_journal_paper_doi 10.1107/S1600536810014078
_journal_volume 66
_journal_year 2010
_chemical_formula_iupac 'C10 H13 N3 O3 S'
_chemical_formula_moiety 'C10 H13 N3 O3 S'
_chemical_formula_sum 'C10 H13 N3 O3 S'
_chemical_formula_weight 255.29
_chemical_name_systematic
;
1-(2,3,4-Trihydroxybenzylidene)-4-ethylthiosemicarbazide
;
_space_group_IT_number 14
_symmetry_cell_setting monoclinic
_symmetry_space_group_name_Hall '-P 2ybc'
_symmetry_space_group_name_H-M 'P 1 21/c 1'
_atom_sites_solution_hydrogens geom
_atom_sites_solution_primary direct
_atom_sites_solution_secondary difmap
_audit_creation_method SHELXL-97
_cell_angle_alpha 90.00
_cell_angle_beta 104.7110(10)
_cell_angle_gamma 90.00
_cell_formula_units_Z 4
_cell_length_a 7.5668(5)
_cell_length_b 14.6754(10)
_cell_length_c 10.8700(7)
_cell_measurement_reflns_used 5730
_cell_measurement_temperature 100(2)
_cell_measurement_theta_max 28.3
_cell_measurement_theta_min 2.4
_cell_volume 1167.50(13)
_computing_cell_refinement 'SAINT (Bruker, 2009)'
_computing_data_collection 'APEX2 software [SMART?] (Bruker, 2009)'
_computing_data_reduction 'SAINT (Bruker, 2009)'
_computing_molecular_graphics 'X-SEED (Barbour, 2001)'
_computing_publication_material 'publCIF (Westrip, 2010)'
_computing_structure_refinement 'SHELXL97 (Sheldrick, 2008)'
_computing_structure_solution 'SHELXS97 (Sheldrick, 2008)'
_diffrn_ambient_temperature 100(2)
_diffrn_measured_fraction_theta_full 0.996
_diffrn_measured_fraction_theta_max 0.996
_diffrn_measurement_device_type 'Bruker SMART APEX diffractometer'
_diffrn_measurement_method '\w scans'
_diffrn_radiation_monochromator graphite
_diffrn_radiation_source 'fine-focus sealed tube'
_diffrn_radiation_type MoK\a
_diffrn_radiation_wavelength 0.71073
_diffrn_reflns_av_R_equivalents 0.0264
_diffrn_reflns_av_sigmaI/netI 0.0227
_diffrn_reflns_limit_h_max 9
_diffrn_reflns_limit_h_min -9
_diffrn_reflns_limit_k_max 19
_diffrn_reflns_limit_k_min -19
_diffrn_reflns_limit_l_max 13
_diffrn_reflns_limit_l_min -14
_diffrn_reflns_number 10870
_diffrn_reflns_theta_full 27.49
_diffrn_reflns_theta_max 27.49
_diffrn_reflns_theta_min 2.38
_diffrn_standards_number 0
_exptl_absorpt_coefficient_mu 0.278
_exptl_absorpt_correction_T_max 0.973
_exptl_absorpt_correction_T_min 0.921
_exptl_absorpt_correction_type multi-scan
_exptl_absorpt_process_details '(SADABS; Sheldrick, 1996)'
_exptl_crystal_colour colorless
_exptl_crystal_density_diffrn 1.452
_exptl_crystal_density_method 'not measured'
_exptl_crystal_description prism
_exptl_crystal_F_000 536
_exptl_crystal_size_max 0.30
_exptl_crystal_size_mid 0.20
_exptl_crystal_size_min 0.10
_refine_diff_density_max 0.343
_refine_diff_density_min -0.215
_refine_ls_extinction_method none
_refine_ls_goodness_of_fit_ref 1.042
_refine_ls_hydrogen_treatment mixed
_refine_ls_matrix_type full
_refine_ls_number_parameters 174
_refine_ls_number_reflns 2660
_refine_ls_number_restraints 5
_refine_ls_restrained_S_all 1.041
_refine_ls_R_factor_all 0.0332
_refine_ls_R_factor_gt 0.0287
_refine_ls_shift/su_max 0.001
_refine_ls_shift/su_mean 0.001
_refine_ls_structure_factor_coef Fsqd
_refine_ls_weighting_details 'calc w=1/[\s^2^(Fo^2^)+(0.0437P)^2^+0.4981P] where P=(Fo^2^+2Fc^2^)/3'
_refine_ls_weighting_scheme calc
_refine_ls_wR_factor_gt 0.0785
_refine_ls_wR_factor_ref 0.0819
_reflns_number_gt 2364
_reflns_number_total 2660
_reflns_threshold_expression I>2\s(I)
_cod_data_source_file pk2241.cif
_cod_data_source_block I
_cod_original_sg_symbol_H-M 'P 21/c'
_cod_database_code 2225952
_cod_database_fobs_code 2225952

loop_
_symmetry_equiv_pos_as_xyz
'x, y, z'
'-x, y+1/2, -z+1/2'
'-x, -y, -z'
'x, -y-1/2, z-1/2'

loop_
_atom_site_type_symbol
_atom_site_label
_atom_site_fract_x
_atom_site_fract_y
_atom_site_fract_z
_atom_site_U_iso_or_equiv
_atom_site_adp_type
_atom_site_calc_flag
_atom_site_refinement_flags
_atom_site_occupancy
_atom_site_disorder_assembly
_atom_site_disorder_group
S S1 0.70929(4) 0.59538(2) 0.58991(3) 0.01292(10) Uani d . 1 . .
O O1 0.50792(13) 0.28115(6) 0.03429(8) 0.0153(2) Uani d D 1 . .
O O2 0.54351(14) 0.26317(6) -0.20701(9) 0.0176(2) Uani d D 1 . .
O O3 0.73079(14) 0.39064(6) -0.30899(9) 0.0167(2) Uani d D 1 . .
N N1 0.73526(15) 0.49383(7) 0.26113(10) 0.0133(2) Uani d . 1 . .
N N2 0.69204(15) 0.50533(7) 0.37631(10) 0.0132(2) Uani d D 1 . .
N N3 0.91494(16) 0.61386(8) 0.42338(11) 0.0150(2) Uani d D 1 . .
C C1 0.66760(17) 0.42305(8) 0.05845(12) 0.0114(2) Uani d . 1 . .
C C2 0.59670(17) 0.34728(8) -0.01603(12) 0.0114(2) Uani d . 1 . .
C C3 0.61719(17) 0.33861(8) -0.13940(12) 0.0122(2) Uani d . 1 . .
C C4 0.71179(18) 0.40505(8) -0.18813(12) 0.0123(2) Uani d . 1 . .
C C5 0.78291(17) 0.48082(9) -0.11516(12) 0.0134(3) Uani d . 1 . .
H H5 0.8474 0.5261 -0.1486 0.016 Uiso calc R 1 . .
C C6 0.75918(17) 0.48975(8) 0.00612(12) 0.0127(2) Uani d . 1 . .
H H6 0.8059 0.5421 0.0550 0.015 Uiso calc R 1 . .
C C7 0.64158(17) 0.43394(8) 0.18633(12) 0.0124(2) Uani d . 1 . .
H H7 0.5559 0.3969 0.2138 0.015 Uiso calc R 1 . .
C C8 0.77826(17) 0.57177(8) 0.45530(12) 0.0118(2) Uani d . 1 . .
C C9 1.01416(19) 0.69298(9) 0.48851(13) 0.0168(3) Uani d . 1 . .
H H9A 1.1456 0.6869 0.4917 0.020 Uiso calc R 1 . .
H H9B 1.0020 0.6951 0.5770 0.020 Uiso calc R 1 . .
C C10 0.9416(2) 0.78045(10) 0.42107(17) 0.0283(4) Uani d . 1 . .
H H10A 1.0080 0.8323 0.4678 0.042 Uiso calc R 1 . .
H H10B 0.8112 0.7863 0.4171 0.042 Uiso calc R 1 . .
H H10C 0.9584 0.7795 0.3346 0.042 Uiso calc R 1 . .
H H1O 0.472(3) 0.2409(11) -0.0195(16) 0.039(6) Uiso d D 1 . .
H H2O 0.554(3) 0.2673(15) -0.2817(11) 0.045(6) Uiso d D 1 . .
H H3O 0.731(3) 0.4420(9) -0.343(2) 0.047(6) Uiso d D 1 . .
H H2N 0.5992(17) 0.4785(11) 0.3933(15) 0.021(4) Uiso d D 1 . .
H H3N 0.936(2) 0.5975(11) 0.3531(11) 0.023(4) Uiso d D 1 . .

loop_
_atom_site_aniso_label
_atom_site_aniso_U_11
_atom_site_aniso_U_22
_atom_site_aniso_U_33
_atom_site_aniso_U_12
_atom_site_aniso_U_13
_atom_site_aniso_U_23
S1 0.01775(18) 0.01251(16) 0.00958(16) -0.00113(11) 0.00547(12) -0.00111(10)
O1 0.0228(5) 0.0130(4) 0.0113(4) -0.0065(4) 0.0064(4) -0.0022(3)
O2 0.0281(5) 0.0147(5) 0.0114(5) -0.0064(4) 0.0078(4) -0.0041(4)
O3 0.0259(5) 0.0153(5) 0.0110(5) 0.0000(4) 0.0089(4) 0.0007(3)
N1 0.0157(5) 0.0150(5) 0.0104(5) -0.0001(4) 0.0056(4) -0.0018(4)
N2 0.0155(5) 0.0149(5) 0.0109(5) -0.0040(4) 0.0063(4) -0.0028(4)
N3 0.0185(6) 0.0158(5) 0.0126(5) -0.0046(4) 0.0075(4) -0.0047(4)
C1 0.0116(6) 0.0122(5) 0.0103(6) 0.0016(4) 0.0024(4) 0.0003(4)
C2 0.0118(6) 0.0105(5) 0.0124(6) 0.0007(4) 0.0038(5) 0.0015(4)
C3 0.0144(6) 0.0109(6) 0.0109(6) 0.0011(5) 0.0023(5) -0.0012(4)
C4 0.0137(6) 0.0144(6) 0.0096(6) 0.0034(5) 0.0042(5) 0.0009(4)
C5 0.0132(6) 0.0129(6) 0.0144(6) -0.0004(5) 0.0040(5) 0.0027(5)
C6 0.0127(6) 0.0118(6) 0.0126(6) -0.0003(5) 0.0016(5) -0.0010(5)
C7 0.0138(6) 0.0111(6) 0.0128(6) 0.0005(5) 0.0042(5) 0.0002(4)
C8 0.0140(6) 0.0104(5) 0.0110(6) 0.0015(5) 0.0028(5) 0.0011(4)
C9 0.0182(7) 0.0164(6) 0.0167(6) -0.0067(5) 0.0060(5) -0.0043(5)
C10 0.0201(8) 0.0167(7) 0.0444(10) -0.0032(6) 0.0012(7) 0.0005(6)

loop_
_atom_type_symbol
_atom_type_description
_atom_type_scat_dispersion_real
_atom_type_scat_dispersion_imag
_atom_type_scat_source
C C 0.0033 0.0016 'International Tables Vol C Tables 4.2.6.8 and 6.1.1.4'
H H 0.0000 0.0000 'International Tables Vol C Tables 4.2.6.8 and 6.1.1.4'
N N 0.0061 0.0033 'International Tables Vol C Tables 4.2.6.8 and 6.1.1.4'
O O 0.0106 0.0060 'International Tables Vol C Tables 4.2.6.8 and 6.1.1.4'
S S 0.1246 0.1234 'International Tables Vol C Tables 4.2.6.8 and 6.1.1.4'

loop_
_geom_angle_atom_site_label_1
_geom_angle_atom_site_label_2
_geom_angle_atom_site_label_3
_geom_angle_site_symmetry_1
_geom_angle_site_symmetry_3
_geom_angle
_geom_angle_publ_flag
C2 O1 H1O . . 109.3(15) ?
C3 O2 H2O . . 109.6(15) ?
C4 O3 H3O . . 107.5(15) ?
C7 N1 N2 . . 115.99(11) ?
C8 N2 N1 . . 118.43(11) ?
C8 N2 H2N . . 118.7(11) ?
N1 N2 H2N . . 122.0(11) ?
C8 N3 C9 . . 125.59(11) ?
C8 N3 H3N . . 116.0(12) ?
C9 N3 H3N . . 117.8(12) ?
C2 C1 C6 . . 118.47(11) ?
C2 C1 C7 . . 120.84(11) ?
C6 C1 C7 . . 120.66(11) ?
O1 C2 C3 . . 120.30(11) ?
O1 C2 C1 . . 119.11(11) ?
C3 C2 C1 . . 120.59(11) ?
O2 C3 C4 . . 122.81(11) ?
O2 C3 C2 . . 117.46(11) ?
C4 C3 C2 . . 119.72(11) ?
O3 C4 C3 . . 116.43(11) ?
O3 C4 C5 . . 123.27(11) ?
C3 C4 C5 . . 120.30(12) ?
C6 C5 C4 . . 119.63(12) ?
C6 C5 H5 . . 120.2 ?
C4 C5 H5 . . 120.2 ?
C5 C6 C1 . . 121.26(11) ?
C5 C6 H6 . . 119.4 ?
C1 C6 H6 . . 119.4 ?
N1 C7 C1 . . 119.47(11) ?
N1 C7 H7 . . 120.3 ?
C1 C7 H7 . . 120.3 ?
N3 C8 N2 . . 116.93(11) ?
N3 C8 S1 . . 123.94(10) ?
N2 C8 S1 . . 119.13(10) ?
N3 C9 C10 . . 111.14(11) ?
N3 C9 H9A . . 109.4 ?
C10 C9 H9A . . 109.4 ?
N3 C9 H9B . . 109.4 ?
C10 C9 H9B . . 109.4 ?
H9A C9 H9B . . 108.0 ?
C9 C10 H10A . . 109.5 ?
C9 C10 H10B . . 109.5 ?
H10A C10 H10B . . 109.5 ?
C9 C10 H10C . . 109.5 ?
H10A C10 H10C . . 109.5 ?
H10B C10 H10C . . 109.5 ?

loop_
_geom_bond_atom_site_label_1
_geom_bond_atom_site_label_2
_geom_bond_site_symmetry_2
_geom_bond_distance
_geom_bond_publ_flag
S1 C8 . 1.7092(13) ?
O1 C2 . 1.3707(15) ?
O1 H1O . 0.827(9) ?
O2 C3 . 1.3669(15) ?
O2 H2O . 0.838(9) ?
O3 C4 . 1.3738(15) ?
O3 H3O . 0.841(9) ?
N1 C7 . 1.2819(16) ?
N1 N2 . 1.3824(14) ?
N2 C8 . 1.3523(16) ?
N2 H2N . 0.866(9) ?
N3 C8 . 1.3244(17) ?
N3 C9 . 1.4639(16) ?
N3 H3N . 0.853(9) ?
C1 C2 . 1.3996(17) ?
C1 C6 . 1.4007(17) ?
C1 C7 . 1.4613(17) ?
C2 C3 . 1.3944(17) ?
C3 C4 . 1.3914(17) ?
C4 C5 . 1.3923(17) ?
C5 C6 . 1.3811(17) ?
C5 H5 . 0.9500 ?
C6 H6 . 0.9500 ?
C7 H7 . 0.9500 ?
C9 C10 . 1.511(2) ?
C9 H9A . 0.9900 ?
C9 H9B . 0.9900 ?
C10 H10A . 0.9800 ?
C10 H10B . 0.9800 ?
C10 H10C . 0.9800 ?

loop_
_geom_hbond_atom_site_label_D
_geom_hbond_atom_site_label_H
_geom_hbond_atom_site_label_A
_geom_hbond_site_symmetry_A
_geom_hbond_distance_DH
_geom_hbond_distance_HA
_geom_hbond_distance_DA
_geom_hbond_angle_DHA
_geom_hbond_publ_flag
O1 H1o O2 . 0.830(10) 2.26(2) 2.7170(10) 115(2) yes
O1 H1o S1 2_645 0.830(10) 2.550(10) 3.2910(10) 150(2) yes
O2 H2o O3 . 0.840(10) 2.31(2) 2.7450(10) 112(2) yes
O2 H2o O1 4_565 0.840(10) 2.070(10) 2.8320(10) 151(2) yes
O3 H3o S1 1_554 0.840(10) 2.360(10) 3.1890(10) 170(2) yes
N2 H2N S1 3_666 0.87 2.62 3.4800(10) 171.4 yes

loop_
_geom_torsion_atom_site_label_1
_geom_torsion_atom_site_label_2
_geom_torsion_atom_site_label_3
_geom_torsion_atom_site_label_4
_geom_torsion_site_symmetry_1
_geom_torsion_site_symmetry_2
_geom_torsion_site_symmetry_3
_geom_torsion_site_symmetry_4
_geom_torsion
_geom_torsion_publ_flag
C7 N1 N2 C8 . . . . -175.71(11) ?
C6 C1 C2 O1 . . . . 179.53(11) ?
C7 C1 C2 O1 . . . . -2.47(18) ?
C6 C1 C2 C3 . . . . 0.05(18) ?
C7 C1 C2 C3 . . . . 178.06(11) ?
O1 C2 C3 O2 . . . . 0.95(18) ?
C1 C2 C3 O2 . . . . -179.58(11) ?
O1 C2 C3 C4 . . . . -178.31(11) ?
C1 C2 C3 C4 . . . . 1.16(19) ?
O2 C3 C4 O3 . . . . -0.96(18) ?
C2 C3 C4 O3 . . . . 178.26(11) ?
O2 C3 C4 C5 . . . . 179.58(12) ?
C2 C3 C4 C5 . . . . -1.20(19) ?
O3 C4 C5 C6 . . . . -179.39(12) ?
C3 C4 C5 C6 . . . . 0.03(19) ?
C4 C5 C6 C1 . . . . 1.21(19) ?
C2 C1 C6 C5 . . . . -1.25(19) ?
C7 C1 C6 C5 . . . . -179.26(12) ?
N2 N1 C7 C1 . . . . 174.75(11) ?
C2 C1 C7 N1 . . . . 167.00(12) ?
C6 C1 C7 N1 . . . . -15.04(18) ?
C9 N3 C8 N2 . . . . 173.77(12) ?
C9 N3 C8 S1 . . . . -7.36(19) ?
N1 N2 C8 N3 . . . . -8.18(17) ?
N1 N2 C8 S1 . . . . 172.89(9) ?
C8 N3 C9 C10 . . . . -97.70(16) ?

loop_
_cod_related_entry_id
_cod_related_entry_database
_cod_related_entry_code
1 ChemSpider 24744915
